data_7250648
loop_
_publ_author_name
'Zhang, Feng-Wen'
'Xie, Yu-Lan'
'Liu, Pei-Guo'
'Li, Meng-Qiang'
'Yang, Yi-Xuan'
'Ni, Hao-Fei'
'Teri, Gele'
'Zhu, Ming'
'Wang, Chang-Feng'
'Zhang, Yi'
'Fu, Da-Wei'

_publ_section_title
;
 Three-dimensional metal-free perovskite with switchable dielectric
 behaviors
;
_journal_issue 18
_journal_name_full CrystEngComm
_journal_page_first 2810
_journal_page_last 2814
_journal_paper_doi 10.1039/D5CE00294J
_journal_volume 27
_journal_year 2025
_chemical_formula_moiety '6(B0.5 F2), H4 N, C5 H14 N2'
_chemical_formula_sum 'C5 H18 B3 F12 N3'
_chemical_formula_weight 380.65
_space_group_crystal_system orthorhombic
_space_group_IT_number 62
_space_group_name_Hall '-P 2ac 2n'
_space_group_name_H-M_alt 'P n m a'
_atom_sites_solution_hydrogens mixed
_atom_sites_solution_primary iterative
_audit_creation_date 2024-10-15
_audit_creation_method
;
Olex2 1.5
(compiled 2022.04.07 svn.rca3783a0 for OlexSys, GUI svn.r6498)
;
_audit_update_record
;
2025-03-15 deposited with the CCDC.	2025-04-14 downloaded from the CCDC.
;
_cell_angle_alpha 90
_cell_angle_beta 90
_cell_angle_gamma 90
_cell_formula_units_Z 8
_cell_length_a 10.064(2)
_cell_length_b 14.486(2)
_cell_length_c 20.686(6)
_cell_measurement_reflns_used 4131
_cell_measurement_temperature 303.00
_cell_measurement_theta_max 59.48
_cell_measurement_theta_min 3.73
_cell_volume 3015.8(11)
_computing_cell_refinement 'SAINT V8.40B (?, 2016)'
_computing_data_reduction 'SAINT V8.40B (?, 2016)'
_computing_molecular_graphics 'Olex2 1.5 (Dolomanov et al., 2009)'
_computing_publication_material 'Olex2 1.5 (Dolomanov et al., 2009)'
_computing_structure_refinement 'SHELXL 2018/3 (Sheldrick, 2015)'
_computing_structure_solution 'olex2.solve 1.5 (Bourhis et al., 2015)'
_diffrn_ambient_temperature 303.00
_diffrn_measured_fraction_theta_full 0.999
_diffrn_measured_fraction_theta_max 0.998
_diffrn_measurement_device_type 'Bruker APEX-II CCD'
_diffrn_measurement_method '\f and \w scans'
_diffrn_radiation_type CuK\a
_diffrn_radiation_wavelength 1.54184
_diffrn_reflns_av_R_equivalents 0.0990
_diffrn_reflns_av_unetI/netI 0.0722
_diffrn_reflns_Laue_measured_fraction_full 0.999
_diffrn_reflns_Laue_measured_fraction_max 0.998
_diffrn_reflns_limit_h_max 12
_diffrn_reflns_limit_h_min -12
_diffrn_reflns_limit_k_max 17
_diffrn_reflns_limit_k_min -15
_diffrn_reflns_limit_l_max 25
_diffrn_reflns_limit_l_min -25
_diffrn_reflns_number 28934
_diffrn_reflns_point_group_measured_fraction_full 0.999
_diffrn_reflns_point_group_measured_fraction_max 0.998
_diffrn_reflns_theta_full 67.684
_diffrn_reflns_theta_max 72.441
_diffrn_reflns_theta_min 3.725
_diffrn_source_current 1.1
_diffrn_source_power 0.05500000000000001
_diffrn_source_voltage 50.0
_diffrn_standards_number 0
_exptl_absorpt_coefficient_mu 1.879
_exptl_absorpt_correction_T_max 0.7536
_exptl_absorpt_correction_T_min 0.4410
_exptl_absorpt_correction_type none
_exptl_absorpt_process_details
;
SADABS-2016/2 (Bruker,2016/2) was used for absorption correction.
wR2(int) was 0.1704 before and 0.1003 after correction.
The Ratio of minimum to maximum transmission is 0.5852.
The \l/2 correction factor is Not present.
;
_exptl_crystal_colour colourless
_exptl_crystal_colour_primary colourless
_exptl_crystal_density_diffrn 1.677
_exptl_crystal_description block
_exptl_crystal_F_000 1536
_refine_diff_density_max 0.567
_refine_diff_density_min -0.536
_refine_diff_density_rms 0.091
_refine_ls_extinction_method none
_refine_ls_goodness_of_fit_ref 1.022
_refine_ls_hydrogen_treatment constr
_refine_ls_matrix_type full
_refine_ls_number_parameters 267
_refine_ls_number_reflns 3112
_refine_ls_number_restraints 120
_refine_ls_restrained_S_all 1.064
_refine_ls_R_factor_all 0.1496
_refine_ls_R_factor_gt 0.1035
_refine_ls_shift/su_max 0.009
_refine_ls_shift/su_mean 0.000
_refine_ls_structure_factor_coef Fsqd
_refine_ls_weighting_details 'w=1/[\s^2^(Fo^2^)+(0.0214P)^2^+12.6500P] where P=(Fo^2^+2Fc^2^)/3'
_refine_ls_weighting_scheme calc
_refine_ls_wR_factor_gt 0.2180
_refine_ls_wR_factor_ref 0.2488
_reflns_Friedel_coverage 0.000
_reflns_number_gt 1776
_reflns_number_total 3112
_reflns_threshold_expression 'I > 2\s(I)'
_cod_data_source_file d5ce00294j2.cif
_cod_data_source_block cu_zfw_149_303k_0m_a
_cod_original_cell_volume 3015.5(12)
_cod_database_code 7250648
_shelx_shelxl_version_number 2018/3
_shelx_space_group_comment
;
The symmetry employed for this shelxl refinement is uniquely defined
by the following loop, which should always be used as a source of
symmetry information in preference to the above space-group names.
They are only intended as comments.
;
_olex2_refinement_description
;
1. Fixed Uiso
 At 1.2 times of:
  All C(H,H) groups, All N(H) groups, All N(H,H) groups, All N(H,H,H,H) groups
 At 1.5 times of:
  All C(H,H,H) groups
2. Uiso/Uaniso restraints and constraints
B5 \\sim F3 \\sim F13 \\sim F7 \\sim F15 \\sim F2 \\sim F17 \\sim F9 \\sim F19:
within 2A with sigma of 0.01 and sigma for terminal atoms of 0.02 within 2A
3. Others
 Sof(F7)=Sof(F15)=Sof(F17)=Sof(F9)=1-FVAR(1)
 Sof(F3)=Sof(F13)=Sof(F2)=Sof(F19)=FVAR(1)
 Fixed Sof: H1D(0.5) H1E(0.5) H1F(0.5) H4D(0.5) H4E(0.5) H4F(0.5)
4.a Riding coordinates:
 N1(H1C,H1D,H1E), N1(H1F), N4(H4C,H4D,H4E), N4(H4F)
4.b Ternary CH refined with riding coordinates:
 N2(H2)
4.c Secondary CH2 refined with riding coordinates:
 N3(H3A,H3B), C1(H1A,H1B), C4(H4A,H4B), C5(H5A,H5B), C3(H3C,H3D)
4.d Idealised Me refined as rotating group:
 C2(H2A,H2B,H2C)
;
_olex2_submission_special_instructions 'No special instructions were received'

loop_
_space_group_symop_operation_xyz
'x, y, z'
'-x+1/2, -y, z+1/2'
'-x, y+1/2, -z'
'x+1/2, -y+1/2, -z+1/2'
'-x, -y, -z'
'x-1/2, y, -z-1/2'
'x, -y-1/2, z'
'-x-1/2, y-1/2, z-1/2'

loop_
_atom_site_label
_atom_site_type_symbol
_atom_site_fract_x
_atom_site_fract_y
_atom_site_fract_z
_atom_site_U_iso_or_equiv
_atom_site_adp_type
_atom_site_occupancy
_atom_site_site_symmetry_order
_atom_site_calc_flag
_atom_site_refinement_flags_posn
_atom_site_refinement_flags_adp
_atom_site_refinement_flags_occupancy
_atom_site_disorder_assembly
_atom_site_disorder_group
F1 F 0.5392(5) 0.250000 0.3091(2) 0.0759(13) Uani 1 2 d S T P . .
F4 F 0.5190(3) 0.3271(2) 0.21518(16) 0.0758(10) Uani 1 1 d . . . . .
N1 N 0.8138(5) 0.250000 0.3740(2) 0.0418(11) Uani 1 2 d S T P . .
H1C H 0.902203 0.250000 0.373306 0.050 Uiso 1 2 d R U P . .
H1D H 0.785013 0.300170 0.394546 0.050 Uiso 0.5 1 d R U P . .
H1E H 0.785013 0.199830 0.394546 0.050 Uiso 0.5 1 d R U P . .
H1F H 0.808653 0.258940 0.331536 0.050 Uiso 0.5 1 d R U P . .
F6 F 0.7091(4) 0.250000 0.2373(2) 0.0894(16) Uani 1 2 d S T P . .
N4 N 0.6738(5) 0.750000 0.3722(2) 0.0454(12) Uani 1 2 d S T P . .
H4C H 0.718798 0.750000 0.335133 0.054 Uiso 1 2 d R U P . .
H4D H 0.622918 0.699830 0.374203 0.054 Uiso 0.5 1 d R U P . .
H4E H 0.622918 0.800170 0.374203 0.054 Uiso 0.5 1 d R U P . .
H4F H 0.750928 0.761060 0.391753 0.054 Uiso 0.5 1 d R U P . .
F8 F 0.5451(4) 0.3269(2) 0.54353(19) 0.1024(14) Uani 1 1 d . . . . .
F10 F 0.7270(4) 0.250000 0.5124(3) 0.0950(17) Uani 1 2 d S T P . .
F12 F 0.9559(4) 0.6735(3) 0.5512(2) 0.1011(13) Uani 1 1 d . . . . .
F14 F 0.5492(5) 0.250000 0.4495(2) 0.107(2) Uani 1 2 d S T P . .
N2 N 0.2090(4) 0.5657(3) 0.38012(18) 0.0471(9) Uani 1 1 d . . . . .
H2 H 0.280252 0.611209 0.374626 0.057 Uiso 1 1 calc R U . . .
F16 F 0.9323(4) 0.6731(2) 0.1938(2) 0.1118(15) Uani 1 1 d . . . . .
F18 F 0.9017(6) 0.750000 0.2853(2) 0.111(2) Uani 1 2 d S T P . .
F20 F 0.7719(6) 0.750000 0.5760(3) 0.124(2) Uani 1 2 d S T P . .
N3 N 0.3705(5) 0.4026(3) 0.3684(2) 0.0771(15) Uani 1 1 d . . . . .
H3A H 0.450590 0.377770 0.362663 0.092 Uiso 1 1 calc R U . . .
H3B H 0.312183 0.356803 0.372642 0.092 Uiso 1 1 calc R U . . .
C1 C 0.2429(6) 0.5077(4) 0.4370(3) 0.0674(15) Uani 1 1 d . . . . .
H1A H 0.248118 0.546311 0.475212 0.081 Uiso 1 1 calc R U . . .
H1B H 0.173161 0.462535 0.443852 0.081 Uiso 1 1 calc R U . . .
F5 F 0.8523(8) 0.750000 0.4755(3) 0.160(3) Uani 1 2 d S T P . .
C4 C 0.2060(6) 0.5071(4) 0.3212(3) 0.0749(17) Uani 1 1 d . . . . .
H4A H 0.186938 0.545219 0.283821 0.090 Uiso 1 1 calc R U . . .
H4B H 0.135555 0.461732 0.325227 0.090 Uiso 1 1 calc R U . . .
C5 C 0.3356(6) 0.4587(4) 0.3114(3) 0.0749(17) Uani 1 1 d . . . . .
H5A H 0.329678 0.419150 0.273664 0.090 Uiso 1 1 calc R U . . .
H5B H 0.404860 0.503883 0.303675 0.090 Uiso 1 1 calc R U . . .
B1 B 0.5918(8) 0.250000 0.5121(4) 0.0505(18) Uani 1 2 d S T P . .
F11 F 0.7466(6) 0.750000 0.2141(4) 0.164(3) Uani 1 2 d S T P . .
B4 B 0.8815(7) 0.750000 0.5364(4) 0.0522(19) Uani 1 2 d S T P . .
B5 B 0.7352(6) 0.4953(4) 0.3711(3) 0.0593(14) Uani 1 1 d . U . . .
B3 B 0.5729(8) 0.250000 0.2442(4) 0.0515(18) Uani 1 2 d S T P . .
B2 B 0.8800(9) 0.750000 0.2211(4) 0.057(2) Uani 1 2 d S T P . .
C3 C 0.3708(7) 0.4595(5) 0.4278(3) 0.089(2) Uani 1 1 d . . . . .
H3C H 0.387902 0.420233 0.464871 0.107 Uiso 1 1 calc R U . . .
H3D H 0.441770 0.504627 0.425199 0.107 Uiso 1 1 calc R U . . .
C2 C 0.0832(5) 0.6170(5) 0.3903(3) 0.089(2) Uani 1 1 d . . . . .
H2A H 0.011372 0.573991 0.395382 0.134 Uiso 1 1 calc R U . . .
H2B H 0.066199 0.655830 0.353578 0.134 Uiso 1 1 calc R U . . .
H2C H 0.090494 0.654389 0.428428 0.134 Uiso 1 1 calc R U . . .
F3 F 0.7489(11) 0.5595(7) 0.4184(5) 0.105(3) Uani 0.518(5) 1 d . U P A 1
F13 F 0.6531(6) 0.4354(5) 0.3394(4) 0.081(2) Uani 0.518(5) 1 d . U P A 1
F7 F 0.7853(9) 0.5597(5) 0.3263(3) 0.091(2) Uani 0.482(5) 1 d . U P A 2
F15 F 0.6632(9) 0.4257(6) 0.4008(6) 0.119(3) Uani 0.482(5) 1 d . U P A 2
F2 F 0.8399(8) 0.4507(5) 0.4005(5) 0.097(2) Uani 0.518(5) 1 d . U P A 1
F17 F 0.8452(8) 0.4630(6) 0.3460(5) 0.099(3) Uani 0.482(5) 1 d . U P A 2
F9 F 0.6682(10) 0.5450(8) 0.4166(6) 0.098(3) Uani 0.482(5) 1 d . U P A 2
F19 F 0.6537(11) 0.5397(8) 0.3289(4) 0.133(3) Uani 0.518(5) 1 d . U P A 1

loop_
_atom_site_aniso_label
_atom_site_aniso_U_11
_atom_site_aniso_U_22
_atom_site_aniso_U_33
_atom_site_aniso_U_23
_atom_site_aniso_U_13
_atom_site_aniso_U_12
F1 0.080(3) 0.097(4) 0.050(2) 0.000 -0.004(2) 0.000
F4 0.084(2) 0.0580(19) 0.086(2) 0.0152(16) -0.0244(18) -0.0007(17)
N1 0.039(3) 0.041(3) 0.045(3) 0.000 0.002(2) 0.000
F6 0.047(2) 0.135(5) 0.087(3) 0.000 -0.004(2) 0.000
N4 0.041(3) 0.046(3) 0.050(3) 0.000 0.001(2) 0.000
F8 0.135(3) 0.064(2) 0.108(3) -0.003(2) 0.055(3) 0.020(2)
F10 0.049(3) 0.136(5) 0.099(4) 0.000 -0.003(3) 0.000
F12 0.085(2) 0.068(2) 0.151(4) -0.002(2) -0.030(2) 0.010(2)
F14 0.089(4) 0.172(6) 0.059(3) 0.000 -0.005(3) 0.000
N2 0.0432(19) 0.040(2) 0.058(2) -0.0029(17) 0.0013(17) -0.0009(16)
F16 0.143(4) 0.058(2) 0.134(3) -0.018(2) 0.073(3) -0.009(2)
F18 0.122(5) 0.150(6) 0.061(3) 0.000 0.004(3) 0.000
F20 0.096(4) 0.111(5) 0.164(6) 0.000 0.066(4) 0.000
N3 0.079(3) 0.046(2) 0.107(4) 0.003(3) 0.031(3) 0.011(2)
C1 0.083(4) 0.065(3) 0.053(3) 0.012(3) 0.014(3) 0.007(3)
F5 0.160(7) 0.248(9) 0.073(4) 0.000 -0.055(4) 0.000
C4 0.085(4) 0.081(4) 0.059(3) -0.019(3) -0.019(3) 0.004(3)
C5 0.096(4) 0.070(4) 0.058(3) -0.019(3) 0.021(3) 0.001(3)
B1 0.048(4) 0.058(5) 0.045(4) 0.000 0.007(3) 0.000
F11 0.068(4) 0.212(9) 0.211(8) 0.000 -0.046(5) 0.000
B4 0.036(4) 0.065(5) 0.055(5) 0.000 -0.005(3) 0.000
B5 0.064(3) 0.047(3) 0.068(3) 0.000(3) 0.002(3) 0.003(3)
B3 0.051(4) 0.057(5) 0.047(4) 0.000 -0.013(3) 0.000
B2 0.053(5) 0.060(5) 0.059(5) 0.000 0.011(4) 0.000
C3 0.104(5) 0.097(5) 0.067(4) 0.012(4) -0.009(4) 0.038(4)
C2 0.049(3) 0.084(4) 0.134(6) -0.014(4) 0.001(3) 0.018(3)
F3 0.131(7) 0.080(5) 0.103(5) -0.025(4) 0.007(6) 0.000(6)
F13 0.073(4) 0.076(4) 0.093(5) -0.030(4) -0.001(3) -0.027(3)
F7 0.115(6) 0.083(5) 0.076(4) 0.019(4) 0.005(4) -0.038(4)
F15 0.113(6) 0.074(5) 0.169(7) 0.018(5) 0.027(6) -0.015(5)
F2 0.092(5) 0.061(4) 0.138(6) 0.001(4) -0.031(5) 0.022(4)
F17 0.079(5) 0.096(5) 0.122(6) -0.033(5) 0.026(5) 0.013(4)
F9 0.098(6) 0.094(6) 0.102(5) -0.025(5) 0.020(6) 0.004(6)
F19 0.151(7) 0.143(7) 0.106(5) 0.018(5) -0.015(5) 0.028(6)

loop_
_atom_type_symbol
_atom_type_description
_atom_type_scat_dispersion_real
_atom_type_scat_dispersion_imag
_atom_type_scat_source
C C 0.0181 0.0091 'International Tables Vol C Tables 4.2.6.8 and 6.1.1.4'
H H 0.0000 0.0000 'International Tables Vol C Tables 4.2.6.8 and 6.1.1.4'
B B 0.0090 0.0039 'International Tables Vol C Tables 4.2.6.8 and 6.1.1.4'
F F 0.0727 0.0534 'International Tables Vol C Tables 4.2.6.8 and 6.1.1.4'
N N 0.0311 0.0180 'International Tables Vol C Tables 4.2.6.8 and 6.1.1.4'

loop_
_geom_angle_atom_site_label_1
_geom_angle_atom_site_label_2
_geom_angle_atom_site_label_3
_geom_angle
_geom_angle_site_symmetry_1
_geom_angle_site_symmetry_3
_geom_angle_publ_flag
H1C N1 H1D 109.5 . . ?
H1C N1 H1E 109.5 . . ?
H1C N1 H1F 92.4 . . ?
H1C N1 H1F 92.4 . 7_565 ?
H1D N1 H1E 109.5 . . ?
H1D N1 H1F 124.8 . 7_565 ?
H1D N1 H1F 109.5 . . ?
H1E N1 H1F 109.5 . 7_565 ?
H1E N1 H1F 124.8 . . ?
H1F N1 H1F 16.7 . 7_565 ?
H4C N4 H4D 109.5 . . ?
H4C N4 H4E 109.5 . . ?
H4C N4 H4F 87.0 . 7_575 ?
H4C N4 H4F 87.0 . . ?
H4D N4 H4E 109.5 . . ?
H4D N4 H4F 128.8 . . ?
H4D N4 H4F 109.5 . 7_575 ?
H4E N4 H4F 109.5 . . ?
H4E N4 H4F 128.8 . 7_575 ?
H4F N4 H4F 20.7 . 7_575 ?
C1 N2 H2 107.7 . . ?
C1 N2 C4 109.3(4) . . ?
C4 N2 H2 107.7 . . ?
C2 N2 H2 107.7 . . ?
C2 N2 C1 111.6(4) . . ?
C2 N2 C4 112.7(4) . . ?
H3A N3 H3B 108.0 . . ?
C5 N3 H3A 109.5 . . ?
C5 N3 H3B 109.5 . . ?
C5 N3 C3 110.9(4) . . ?
C3 N3 H3A 109.5 . . ?
C3 N3 H3B 109.5 . . ?
N2 C1 H1A 109.3 . . ?
N2 C1 H1B 109.3 . . ?
H1A C1 H1B 108.0 . . ?
C3 C1 N2 111.5(4) . . ?
C3 C1 H1A 109.3 . . ?
C3 C1 H1B 109.3 . . ?
N2 C4 H4A 109.4 . . ?
N2 C4 H4B 109.4 . . ?
N2 C4 C5 111.2(4) . . ?
H4A C4 H4B 108.0 . . ?
C5 C4 H4A 109.4 . . ?
C5 C4 H4B 109.4 . . ?
N3 C5 C4 111.0(5) . . ?
N3 C5 H5A 109.4 . . ?
N3 C5 H5B 109.4 . . ?
C4 C5 H5A 109.4 . . ?
C4 C5 H5B 109.4 . . ?
H5A C5 H5B 108.0 . . ?
F8 B1 F8 108.5(6) . 7_565 ?
F10 B1 F8 109.9(5) . . ?
F10 B1 F8 109.9(5) . 7_565 ?
F10 B1 F14 108.6(6) . . ?
F14 B1 F8 110.0(5) . 7_565 ?
F14 B1 F8 110.0(5) . . ?
F12 B4 F12 107.8(6) 7_575 . ?
F12 B4 F20 107.8(5) 7_575 . ?
F12 B4 F20 107.8(5) . . ?
F5 B4 F12 109.9(5) . 7_575 ?
F5 B4 F12 109.9(5) . . ?
F5 B4 F20 113.4(7) . . ?
F3 B5 F13 147.5(8) . . ?
F3 B5 F2 85.7(7) . . ?
F3 B5 F19 101.6(8) . . ?
F13 B5 F2 112.1(6) . . ?
F13 B5 F19 68.1(7) . . ?
F15 B5 F7 164.0(8) . . ?
F17 B5 F7 70.9(7) . . ?
F17 B5 F15 111.0(8) . . ?
F17 B5 F9 151.7(9) . . ?
F9 B5 F7 106.4(8) . . ?
F9 B5 F15 79.5(7) . . ?
F19 B5 F2 165.2(9) . . ?
F4 B3 F1 109.0(5) . . ?
F4 B3 F1 109.0(5) 7_565 . ?
F4 B3 F4 108.2(6) 7_565 . ?
F6 B3 F1 110.1(6) . . ?
F6 B3 F4 110.3(5) . 7_565 ?
F6 B3 F4 110.3(5) . . ?
F16 B2 F16 110.6(6) . 7_575 ?
F18 B2 F16 110.4(5) . . ?
F18 B2 F16 110.4(5) . 7_575 ?
F18 B2 F11 105.5(7) . . ?
F11 B2 F16 110.0(5) . 7_575 ?
F11 B2 F16 110.0(5) . . ?
N3 C3 H3C 109.3 . . ?
N3 C3 H3D 109.3 . . ?
C1 C3 N3 111.6(5) . . ?
C1 C3 H3C 109.3 . . ?
C1 C3 H3D 109.3 . . ?
H3C C3 H3D 108.0 . . ?
N2 C2 H2A 109.5 . . ?
N2 C2 H2B 109.5 . . ?
N2 C2 H2C 109.5 . . ?
H2A C2 H2B 109.5 . . ?
H2A C2 H2C 109.5 . . ?
H2B C2 H2C 109.5 . . ?

loop_
_geom_bond_atom_site_label_1
_geom_bond_atom_site_label_2
_geom_bond_distance
_geom_bond_site_symmetry_2
_geom_bond_publ_flag
F1 B3 1.385(9) . ?
F4 B3 1.380(5) . ?
N1 H1C 0.8900 . ?
N1 H1D 0.8900 . ?
N1 H1E 0.8900 . ?
N1 H1F 0.8899 7_565 ?
N1 H1F 0.8899 . ?
F6 B3 1.378(9) . ?
N4 H4C 0.8898 . ?
N4 H4D 0.8901 . ?
N4 H4E 0.8901 . ?
N4 H4F 0.8901 7_575 ?
N4 H4F 0.8901 . ?
F8 B1 1.372(5) . ?
F10 B1 1.361(9) . ?
F12 B4 1.372(5) . ?
F14 B1 1.364(9) . ?
N2 H2 0.9800 . ?
N2 C1 1.486(6) . ?
N2 C4 1.486(6) . ?
N2 C2 1.483(6) . ?
F16 B2 1.355(6) . ?
F18 B2 1.346(10) . ?
F20 B4 1.373(9) . ?
N3 H3A 0.8900 . ?
N3 H3B 0.8900 . ?
N3 C5 1.473(7) . ?
N3 C3 1.481(7) . ?
C1 H1A 0.9700 . ?
C1 H1B 0.9700 . ?
C1 C3 1.476(8) . ?
F5 B4 1.294(9) . ?
C4 H4A 0.9700 . ?
C4 H4B 0.9700 . ?
C4 C5 1.494(8) . ?
C5 H5A 0.9700 . ?
C5 H5B 0.9700 . ?
F11 B2 1.350(10) . ?
B5 F3 1.356(11) . ?
B5 F13 1.366(8) . ?
B5 F7 1.408(9) . ?
B5 F15 1.386(10) . ?
B5 F2 1.377(9) . ?
B5 F17 1.309(9) . ?
B5 F9 1.364(12) . ?
B5 F19 1.359(10) . ?
C3 H3C 0.9700 . ?
C3 H3D 0.9700 . ?
C2 H2A 0.9600 . ?
C2 H2B 0.9600 . ?
C2 H2C 0.9600 . ?

loop_
_geom_hbond_atom_site_label_D
_geom_hbond_atom_site_label_H
_geom_hbond_atom_site_label_A
_geom_hbond_distance_DH
_geom_hbond_distance_HA
_geom_hbond_distance_DA
_geom_hbond_angle_DHA
_geom_hbond_site_symmetry_A
_geom_hbond_publ_flag
N1 H1C F4 0.89 2.45 2.986(5) 119.5 6_656 yes
N1 H1C F4 0.89 2.45 2.986(5) 119.5 4 yes
N1 H1C F12 0.89 2.39 2.999(6) 125.9 5_766 yes
N1 H1C F12 0.89 2.39 2.999(6) 125.9 3_746 yes
N1 H1D F13 0.89 2.63 3.216(8) 124.5 . yes
N1 H1D F15 0.89 2.20 3.014(10) 152.3 . yes
N1 H1D F2 0.89 2.25 2.970(7) 137.4 . yes
N1 H1D F17 0.89 2.63 3.155(10) 118.3 . yes
N1 H1E F13 0.89 2.63 3.216(8) 124.5 7_565 yes
N1 H1E F15 0.89 2.20 3.014(10) 152.3 7_565 yes
N1 H1E F2 0.89 2.25 2.970(7) 137.4 7_565 yes
N1 H1E F17 0.89 2.63 3.155(10) 118.3 7_565 yes
N1 H1F F6 0.89 2.20 3.018(7) 153.5 . yes
N4 H4C F18 0.89 2.11 2.914(8) 149.9 . yes
N4 H4C F11 0.89 2.52 3.351(10) 155.8 . yes
N4 H4D F8 0.89 2.43 3.022(6) 124.3 5_666 yes
N4 H4D F16 0.89 2.41 3.002(6) 124.2 6_556 yes
N4 H4D F3 0.89 2.56 3.017(11) 112.3 . yes
N4 H4D F9 0.89 2.45 3.110(12) 131.1 . yes
N4 H4D F19 0.89 2.52 3.182(11) 131.5 . yes
N4 H4E F8 0.89 2.43 3.022(6) 124.3 3_656 yes
N4 H4E F16 0.89 2.41 3.002(6) 124.2 4_465 yes
N4 H4E F3 0.89 2.56 3.017(11) 112.3 7_575 yes
N4 H4E F9 0.89 2.45 3.110(12) 131.1 7_575 yes
N4 H4E F19 0.89 2.52 3.182(11) 131.5 7_575 yes
N4 H4F F5 0.89 2.02 2.792(8) 144.9 . yes
N2 H2 F8 0.98 2.60 3.323(6) 130.6 5_666 yes
N2 H2 F16 0.98 2.27 3.131(6) 146.2 6_556 yes
N3 H3A F1 0.89 2.33 3.044(5) 136.8 . yes
N3 H3A F13 0.89 2.25 2.945(8) 134.2 . yes
N3 H3A F15 0.89 2.38 3.039(12) 130.6 . yes
N3 H3B F20 0.89 2.06 2.875(6) 151.9 5_666 yes
C1 H1B F12 0.97 2.36 3.309(7) 165.2 5_666 yes
C4 H4A F7 0.97 2.49 3.245(10) 134.3 6_556 yes
C4 H4A F19 0.97 2.36 3.184(11) 142.9 6_556 yes
C4 H4B F4 0.97 2.42 3.302(7) 150.3 6_556 yes
C5 H5A F4 0.97 2.62 3.316(6) 128.8 . yes
C5 H5A F17 0.97 2.56 3.258(12) 128.9 6_556 yes
C5 H5B F16 0.97 2.47 3.257(7) 138.4 6_556 yes
C5 H5B F19 0.97 2.61 3.429(13) 142.3 . yes
C3 H3C F9 0.97 2.57 3.242(13) 126.9 5_666 yes
C3 H3D F8 0.97 2.53 3.263(8) 132.5 5_666 yes
C3 H3D F15 0.97 2.55 3.035(12) 110.6 . yes
C3 H3D F9 0.97 2.36 3.248(13) 152.0 . yes
C2 H2A F2 0.96 2.49 3.441(11) 173.5 1_455 yes
C2 H2A F17 0.96 2.53 3.399(11) 149.7 1_455 yes
C2 H2B F18 0.96 2.57 3.430(8) 149.4 1_455 yes
C2 H2C F10 0.96 2.61 3.378(8) 137.7 5_666 yes

loop_
_geom_torsion_atom_site_label_1
_geom_torsion_atom_site_label_2
_geom_torsion_atom_site_label_3
_geom_torsion_atom_site_label_4
_geom_torsion
_geom_torsion_site_symmetry_1
_geom_torsion_site_symmetry_2
_geom_torsion_site_symmetry_3
_geom_torsion_site_symmetry_4
_geom_torsion_publ_flag
N2 C1 C3 N3 -56.5(7) . . . . ?
N2 C4 C5 N3 56.9(7) . . . . ?
C1 N2 C4 C5 -57.1(6) . . . . ?
C4 N2 C1 C3 56.9(6) . . . . ?
C5 N3 C3 C1 55.0(7) . . . . ?
C3 N3 C5 C4 -55.0(7) . . . . ?
C2 N2 C1 C3 -177.8(5) . . . . ?
C2 N2 C4 C5 178.3(5) . . . . ?
